data_7029828
loop_
_publ_author_name
'Nitschke, Christian'
'K\"ockerling, Martin'
'Bernhardt, Eduard'
'K\"uppers, Torsten'
'Willner, Helge'

_publ_section_title
;
 Structural diversity and spectral and thermal properties of the first
 alkaline earth metal tetracyanidoborates: [Mg(H2O)6][B(CN)4]2,
 [Mg(H2O)2][B(CN)4]2, [Mg(DMF)6][B(CN)4]2, [Ca(H2O)3][B(CN)4]2, and
 [Ca(H2O)2(CH3CN)][B(CN)4]2.
;
_journal_issue 19
_journal_name_full 'Dalton transactions (Cambridge, England : 2003)'
_journal_page_first 7128
_journal_page_last 7138
_journal_paper_doi 10.1039/c3dt51945g
_journal_volume 43
_journal_year 2014
_chemical_formula_moiety '2(C4 B N4), H12 Mg O6'
_chemical_formula_sum 'C8 H12 B2 Mg N8 O6'
_chemical_formula_weight 362.19
_chemical_name_systematic
;
?
;
_space_group_IT_number 2
_symmetry_cell_setting triclinic
_symmetry_space_group_name_Hall '-P 1'
_symmetry_space_group_name_H-M 'P -1'
_atom_sites_solution_hydrogens geom
_atom_sites_solution_primary direct
_atom_sites_solution_secondary difmap
_audit_creation_method SHELXL-97
_cell_angle_alpha 82.034(7)
_cell_angle_beta 68.642(9)
_cell_angle_gamma 72.303(7)
_cell_formula_units_Z 2
_cell_length_a 9.0078(8)
_cell_length_b 9.7507(7)
_cell_length_c 11.5888(12)
_cell_measurement_reflns_used 2699
_cell_measurement_temperature 150(1)
_cell_measurement_theta_max 29.1782
_cell_measurement_theta_min 3.6265
_cell_volume 902.66(15)
_computing_cell_refinement 'CrysAlisPro171.34.49, Oxford Diffraction'
_computing_data_collection 'CrysAlisPro171.34.49, Oxford Diffraction'
_computing_data_reduction 'CrysAlisPro171.34.49, Oxford Diffraction'
_computing_molecular_graphics 'Diamond, v.2.1e (Brandenburg, 2001)'
_computing_structure_refinement 'SHELXL-97 (Sheldrick, 1997)'
_computing_structure_solution 'SHELXS-97 (Sheldrick, 1997)'
_diffrn_ambient_temperature 150(1)
_diffrn_detector_area_resol_mean 16.2705
_diffrn_measured_fraction_theta_full 0.998
_diffrn_measured_fraction_theta_max 0.843
_diffrn_measurement_device_type 'Xcalibur, Eos, Gemini ultra'
_diffrn_measurement_method '\w scans'
_diffrn_radiation_monochromator graphite
_diffrn_radiation_source 'Enhance (Mo) X-ray Source'
_diffrn_radiation_type MoK\a
_diffrn_radiation_wavelength 0.71073
_diffrn_reflns_av_R_equivalents 0.0172
_diffrn_reflns_av_sigmaI/netI 0.0296
_diffrn_reflns_limit_h_max 12
_diffrn_reflns_limit_h_min -12
_diffrn_reflns_limit_k_max 12
_diffrn_reflns_limit_k_min -13
_diffrn_reflns_limit_l_max 15
_diffrn_reflns_limit_l_min -15
_diffrn_reflns_number 7336
_diffrn_reflns_theta_full 26.40
_diffrn_reflns_theta_max 29.24
_diffrn_reflns_theta_min 3.63
_exptl_absorpt_coefficient_mu 0.139
_exptl_absorpt_correction_T_max 0.980
_exptl_absorpt_correction_T_min 0.938
_exptl_absorpt_correction_type analytical
_exptl_absorpt_process_details
;
CrysAlisPro, Agilent Technologies,
Version 1.171.34.49 (release 20-01-2011 CrysAlis171 .NET)
(compiled Jan 20 2011,15:58:25)
Analytical numeric absorption correction using a multifaceted crystal
model based on expressions derived by R.C. Clark & J.S. Reid.
(Clark, R. C. & Reid, J. S. (1995). Acta Cryst. A51, 887-897)
;
_exptl_crystal_colour colorless
_exptl_crystal_density_diffrn 1.333
_exptl_crystal_density_method 'not measured'
_exptl_crystal_description prism
_exptl_crystal_F_000 372
_exptl_crystal_size_max 0.8299
_exptl_crystal_size_mid 0.4167
_exptl_crystal_size_min 0.2061
_refine_diff_density_max 0.250
_refine_diff_density_min -0.186
_refine_diff_density_rms 0.038
_refine_ls_extinction_method none
_refine_ls_goodness_of_fit_ref 1.045
_refine_ls_hydrogen_treatment mixed
_refine_ls_matrix_type full
_refine_ls_number_parameters 274
_refine_ls_number_reflns 4137
_refine_ls_number_restraints 0
_refine_ls_restrained_S_all 1.045
_refine_ls_R_factor_all 0.0386
_refine_ls_R_factor_gt 0.0308
_refine_ls_shift/su_max 0.000
_refine_ls_shift/su_mean 0.000
_refine_ls_structure_factor_coef Fsqd
_refine_ls_weighting_details 'calc w=1/[\s^2^(Fo^2^)+(0.0295P)^2^+0.2009P] where P=(Fo^2^+2Fc^2^)/3'
_refine_ls_weighting_scheme calc
_refine_ls_wR_factor_gt 0.0716
_refine_ls_wR_factor_ref 0.0759
_reflns_number_gt 3508
_reflns_number_total 4137
_reflns_threshold_expression >2sigma(I)
_cod_data_source_file c3dt51945g1.cif
_cod_data_source_block exp_1968
_cod_depositor_comments
;Adding full bibliography for
 ./tmp-cod-update-bibliographies-12899/cifs/7029828.cif.
;
_cod_original_cell_volume 902.67(14)
_cod_original_sg_symbol_H-M P-1
_cod_database_code 7029828

loop_
_symmetry_equiv_pos_as_xyz
'x, y, z'
'-x, -y, -z'

loop_
_atom_site_label
_atom_site_type_symbol
_atom_site_fract_x
_atom_site_fract_y
_atom_site_fract_z
_atom_site_U_iso_or_equiv
_atom_site_adp_type
_atom_site_occupancy
_atom_site_symmetry_multiplicity
_atom_site_calc_flag
Mg Mg 0.21892(4) 0.35521(4) 0.17427(3) 0.01518(10) Uani 1 1 d
O1 O 0.00005(11) 0.42124(10) 0.13689(8) 0.02130(19) Uani 1 1 d
H11 H -0.047(2) 0.505(2) 0.1273(16) 0.049(5) Uiso 1 1 d
H12 H -0.060(2) 0.3701(19) 0.1384(16) 0.043(5) Uiso 1 1 d
O2 O 0.43284(11) 0.28204(10) 0.21389(9) 0.0224(2) Uani 1 1 d
H21 H 0.468(2) 0.196(2) 0.2354(17) 0.054(5) Uiso 1 1 d
H22 H 0.492(2) 0.3282(19) 0.2091(16) 0.044(5) Uiso 1 1 d
O3 O 0.29941(11) 0.52075(10) 0.05922(9) 0.02238(19) Uani 1 1 d
H31 H 0.335(2) 0.5180(19) -0.0163(19) 0.047(5) Uiso 1 1 d
H32 H 0.300(2) 0.598(2) 0.0791(18) 0.057(6) Uiso 1 1 d
O4 O 0.12332(12) 0.20160(10) 0.29215(8) 0.0230(2) Uani 1 1 d
H41 H 0.157(2) 0.159(2) 0.3468(18) 0.050(5) Uiso 1 1 d
H42 H 0.022(2) 0.2289(19) 0.3249(16) 0.047(5) Uiso 1 1 d
O5 O 0.32689(12) 0.22755(9) 0.02342(8) 0.02098(19) Uani 1 1 d
H51 H 0.425(2) 0.2001(18) -0.0106(16) 0.044(5) Uiso 1 1 d
H52 H 0.280(2) 0.2305(19) -0.0273(17) 0.051(5) Uiso 1 1 d
O6 O 0.12337(12) 0.50441(10) 0.31449(9) 0.0249(2) Uani 1 1 d
H61 H 0.028(2) 0.5349(19) 0.3473(16) 0.043(5) Uiso 1 1 d
H62 H 0.162(2) 0.4743(18) 0.3709(17) 0.044(5) Uiso 1 1 d
B1 B 0.01910(16) 0.07258(14) 0.78680(12) 0.0171(3) Uani 1 1 d
C11 C 0.08329(14) 0.18622(12) 0.82922(10) 0.0174(2) Uani 1 1 d
N11 N 0.12807(13) 0.26896(11) 0.85815(10) 0.0234(2) Uani 1 1 d
C12 C 0.09678(14) -0.08470(13) 0.83479(11) 0.0190(2) Uani 1 1 d
N12 N 0.15225(14) -0.19757(11) 0.86815(11) 0.0282(2) Uani 1 1 d
C13 C -0.17858(15) 0.11698(13) 0.84691(11) 0.0213(3) Uani 1 1 d
N13 N -0.31919(14) 0.15496(13) 0.89188(11) 0.0307(3) Uani 1 1 d
C14 C 0.07782(15) 0.07952(12) 0.63986(11) 0.0204(2) Uani 1 1 d
N14 N 0.12300(15) 0.08700(12) 0.53435(10) 0.0310(3) Uani 1 1 d
B2 B 0.51091(16) 0.71767(14) 0.38624(12) 0.0177(3) Uani 1 1 d
C21 C 0.65846(15) 0.65782(12) 0.44066(11) 0.0192(2) Uani 1 1 d
N21 N 0.76325(14) 0.61051(12) 0.47965(11) 0.0293(3) Uani 1 1 d
C22 C 0.34096(15) 0.71804(13) 0.49550(12) 0.0224(3) Uani 1 1 d
N22 N 0.22003(14) 0.71712(13) 0.57383(11) 0.0348(3) Uani 1 1 d
C23 C 0.50653(14) 0.87715(13) 0.33097(12) 0.0215(3) Uani 1 1 d
N23 N 0.50513(14) 0.99126(12) 0.29287(12) 0.0330(3) Uani 1 1 d
C24 C 0.54080(14) 0.61164(12) 0.28182(11) 0.0190(2) Uani 1 1 d
N24 N 0.56406(13) 0.53326(12) 0.20860(10) 0.0256(2) Uani 1 1 d

loop_
_atom_site_aniso_label
_atom_site_aniso_U_11
_atom_site_aniso_U_22
_atom_site_aniso_U_33
_atom_site_aniso_U_23
_atom_site_aniso_U_13
_atom_site_aniso_U_12
Mg 0.01308(19) 0.01694(19) 0.01411(19) 0.00027(15) -0.00392(14) -0.00336(14)
O1 0.0184(4) 0.0169(4) 0.0309(5) 0.0027(4) -0.0122(4) -0.0051(4)
O2 0.0189(4) 0.0174(4) 0.0341(5) 0.0034(4) -0.0135(4) -0.0059(4)
O3 0.0285(5) 0.0194(5) 0.0178(5) -0.0006(4) -0.0037(4) -0.0099(4)
O4 0.0177(5) 0.0289(5) 0.0193(5) 0.0076(4) -0.0051(4) -0.0071(4)
O5 0.0157(4) 0.0269(5) 0.0190(5) -0.0052(4) -0.0046(4) -0.0037(4)
O6 0.0210(5) 0.0304(5) 0.0187(5) -0.0058(4) -0.0071(4) 0.0021(4)
B1 0.0161(6) 0.0176(6) 0.0179(6) -0.0014(5) -0.0059(5) -0.0048(5)
C11 0.0141(5) 0.0190(5) 0.0158(6) -0.0005(4) -0.0035(4) -0.0020(4)
N11 0.0208(5) 0.0241(5) 0.0254(6) -0.0051(4) -0.0066(4) -0.0062(4)
C12 0.0187(6) 0.0224(6) 0.0176(6) -0.0024(5) -0.0048(5) -0.0089(5)
N12 0.0324(6) 0.0216(6) 0.0313(6) 0.0023(5) -0.0124(5) -0.0079(5)
C13 0.0222(6) 0.0213(6) 0.0224(6) -0.0033(5) -0.0090(5) -0.0058(5)
N13 0.0204(6) 0.0359(6) 0.0343(6) -0.0080(5) -0.0074(5) -0.0049(5)
C14 0.0221(6) 0.0182(6) 0.0226(7) -0.0012(5) -0.0094(5) -0.0056(5)
N14 0.0375(7) 0.0337(6) 0.0230(6) 0.0010(5) -0.0112(5) -0.0111(5)
B2 0.0162(6) 0.0166(6) 0.0180(6) -0.0011(5) -0.0037(5) -0.0037(5)
C21 0.0223(6) 0.0171(5) 0.0168(6) -0.0028(4) -0.0038(5) -0.0062(5)
N21 0.0312(6) 0.0275(6) 0.0320(6) -0.0028(5) -0.0168(5) -0.0041(5)
C22 0.0213(6) 0.0169(6) 0.0252(6) -0.0019(5) -0.0035(5) -0.0049(5)
N22 0.0275(6) 0.0305(6) 0.0359(7) -0.0034(5) 0.0036(5) -0.0100(5)
C23 0.0152(6) 0.0211(6) 0.0240(6) -0.0011(5) -0.0041(5) -0.0020(4)
N23 0.0273(6) 0.0223(6) 0.0443(7) 0.0057(5) -0.0101(5) -0.0052(5)
C24 0.0165(5) 0.0192(6) 0.0206(6) 0.0035(5) -0.0066(5) -0.0055(4)
N24 0.0280(6) 0.0269(6) 0.0243(6) -0.0024(5) -0.0099(5) -0.0089(5)

loop_
_atom_type_symbol
_atom_type_description
_atom_type_scat_dispersion_real
_atom_type_scat_dispersion_imag
_atom_type_scat_source
C C 0.0033 0.0016 'International Tables Vol C Tables 4.2.6.8 and 6.1.1.4'
H H 0.0000 0.0000 'International Tables Vol C Tables 4.2.6.8 and 6.1.1.4'
B B 0.0013 0.0007 'International Tables Vol C Tables 4.2.6.8 and 6.1.1.4'
N N 0.0061 0.0033 'International Tables Vol C Tables 4.2.6.8 and 6.1.1.4'
O O 0.0106 0.0060 'International Tables Vol C Tables 4.2.6.8 and 6.1.1.4'
Mg Mg 0.0486 0.0363 'International Tables Vol C Tables 4.2.6.8 and 6.1.1.4'

loop_
_exptl_crystal_face_index_h
_exptl_crystal_face_index_k
_exptl_crystal_face_index_l
_exptl_crystal_face_perp_dist
_exptl_crystal_face_indexfrac_h
_exptl_crystal_face_indexfrac_k
_exptl_crystal_face_indexfrac_l
_exptl_crystal_face_x
_exptl_crystal_face_y
_exptl_crystal_face_z
2 4 -14 0.0852 1.9712 3.9888 -14.0107 -0.5868 0.8520 0.0088
-2 -3 14 0.1169 -1.9718 -2.9908 14.0102 0.5613 -0.8432 -0.0803
-2 -5 13 0.1247 -1.9722 -4.9873 13.0107 0.5879 -0.8014 0.0765
-3 11 2 0.3934 -2.9992 10.9706 1.9956 -0.0171 0.0018 -0.9651
3 -11 -3 0.4544 2.9976 -10.9712 -2.9962 -0.0073 0.0576 0.9789
7 2 16 0.0836 7.0151 2.0249 16.0067 -0.1620 -0.9893 -0.0114
7 -1 15 0.1077 7.0154 -0.9696 15.0078 -0.1098 -0.9563 0.2168
-6 -4 -16 0.1711 -6.0153 -4.0181 -16.0058 0.1414 0.9637 0.2047
-7 8 -8 0.3197 -7.0081 7.9596 -8.0077 0.1019 0.6017 -0.8140
-10 -9 2 0.1452 -9.9763 -9.0078 2.0082 0.9945 -0.1191 0.1112
10 0 -3 0.2468 9.9803 0.0256 -3.0038 -0.7892 0.0992 0.5458
-9 -11 2 0.1907 -8.9765 -11.0010 2.0092 0.9739 -0.1447 0.3045
-8 6 3 0.3241 -7.9871 5.9677 3.0000 0.4929 -0.0621 -0.8737
10 9 -2 0.1862 9.9763 9.0078 -2.0082 -0.9945 0.1191 -0.1112
11 -2 6 0.2373 10.9951 -1.9621 6.0024 -0.5902 -0.4616 0.6146
1 -7 12 0.1806 1.0230 -6.9756 12.0107 0.3997 -0.7833 0.3846
-3 7 10 0.3121 -2.9834 6.9836 10.0025 0.2801 -0.5092 -0.7900
-11 -10 -6 0.1857 -10.9875 -10.0134 -5.9956 0.8965 0.3557 0.2429
0 1 -15 0.0988 -0.0257 0.9888 -15.0092 -0.3914 0.9009 0.1362
-8 -8 6 0.1182 -7.9732 -8.0019 6.0096 0.9233 -0.3640 0.0852
-6 -12 4 0.2400 -5.9769 -11.9895 4.0103 0.8334 -0.2962 0.4996
-11 -9 -10 0.1869 -10.9948 -9.0179 -9.9985 0.7734 0.6024 0.2269
-8 8 -2 0.3332 -7.9967 7.9605 -2.0040 0.3199 0.2528 -0.9475

loop_
_geom_angle_atom_site_label_1
_geom_angle_atom_site_label_2
_geom_angle_atom_site_label_3
_geom_angle
O2 Mg O5 89.33(4)
O2 Mg O4 90.96(4)
O5 Mg O4 94.36(4)
O2 Mg O1 177.61(4)
O5 Mg O1 90.06(4)
O4 Mg O1 86.79(4)
O2 Mg O3 92.14(4)
O5 Mg O3 88.18(4)
O4 Mg O3 176.01(4)
O1 Mg O3 90.14(4)
O2 Mg O6 89.77(4)
O5 Mg O6 172.84(4)
O4 Mg O6 92.76(4)
O1 Mg O6 91.12(4)
O3 Mg O6 84.75(4)
Mg O1 H11 123.7(13)
Mg O1 H12 126.9(12)
H11 O1 H12 109.0(17)
Mg O2 H21 122.6(12)
Mg O2 H22 124.9(13)
H21 O2 H22 112.4(18)
Mg O3 H31 123.1(12)
Mg O3 H32 128.1(13)
H31 O3 H32 108.7(18)
Mg O4 H41 124.3(13)
Mg O4 H42 112.7(12)
H41 O4 H42 105.1(17)
Mg O5 H51 123.3(13)
Mg O5 H52 122.1(13)
H51 O5 H52 108.9(17)
Mg O6 H61 121.1(13)
Mg O6 H62 111.4(12)
H61 O6 H62 106.0(17)
C14 B1 C12 110.16(10)
C14 B1 C11 108.09(9)
C12 B1 C11 109.06(9)
C14 B1 C13 111.34(10)
C12 B1 C13 110.62(9)
C11 B1 C13 107.47(10)
N11 C11 B1 178.84(12)
N12 C12 B1 179.37(13)
N13 C13 B1 176.45(13)
N14 C14 B1 177.91(13)
C22 B2 C23 109.78(10)
C22 B2 C21 108.52(10)
C23 B2 C21 109.80(10)
C22 B2 C24 109.56(10)
C23 B2 C24 111.18(10)
C21 B2 C24 107.95(9)
N21 C21 B2 177.68(12)
N22 C22 B2 179.43(14)
N23 C23 B2 178.66(14)
N24 C24 B2 178.39(12)

loop_
_geom_bond_atom_site_label_1
_geom_bond_atom_site_label_2
_geom_bond_distance
Mg O2 2.0373(9)
Mg O5 2.0446(10)
Mg O4 2.0521(9)
Mg O1 2.0645(9)
Mg O3 2.0784(9)
Mg O6 2.0912(10)
O1 H11 0.815(19)
O1 H12 0.833(18)
O2 H21 0.84(2)
O2 H22 0.776(19)
O3 H31 0.82(2)
O3 H32 0.82(2)
O4 H41 0.81(2)
O4 H42 0.823(19)
O5 H51 0.800(19)
O5 H52 0.83(2)
O6 H61 0.784(19)
O6 H62 0.830(19)
B1 C14 1.5868(18)
B1 C12 1.5954(17)
B1 C11 1.5972(17)
B1 C13 1.5985(17)
C11 N11 1.1390(15)
C12 N12 1.1397(15)
C13 N13 1.1403(16)
C14 N14 1.1389(16)
B2 C22 1.5915(17)
B2 C23 1.5921(17)
B2 C21 1.5944(17)
B2 C24 1.5956(18)
C21 N21 1.1384(16)
C22 N22 1.1376(16)
C23 N23 1.1369(16)
C24 N24 1.1405(16)
